data_7156764
loop_
_publ_author_name
'Lvov, Andrey G.'
'Kavun, Alexey M.'
'Kachala, Vadim V.'
'Lyssenko, Konstantin A.'
'Shirinian, Valerii Z.'

_publ_section_title
;
 Photorearrangement of dihetarylethenes as a tool for the benzannulation
 of heterocycles.
;
_journal_issue 20
_journal_name_full 'Organic &amp; biomolecular chemistry'
_journal_page_first 4990
_journal_page_last 5000
_journal_paper_doi 10.1039/c9ob00690g
_journal_volume 17
_journal_year 2019
_chemical_formula_moiety 'C15 H14 O2 S2'
_chemical_formula_sum 'C15 H14 O2 S2'
_chemical_formula_weight 290.38
_space_group_crystal_system triclinic
_space_group_IT_number 2
_space_group_name_Hall '-P 1'
_space_group_name_H-M_alt 'P -1'
_symmetry_space_group_name_Hall '-P 1'
_symmetry_space_group_name_H-M 'P -1'
_atom_sites_solution_hydrogens mixed
_audit_creation_method SHELXL-2014/6
_audit_update_record
;
2018-08-01 deposited with the CCDC.    2019-04-01 downloaded from the CCDC.
;
_cell_angle_alpha 75.4510(10)
_cell_angle_beta 79.4630(10)
_cell_angle_gamma 65.9620(10)
_cell_formula_units_Z 2
_cell_length_a 7.5548(5)
_cell_length_b 8.9850(6)
_cell_length_c 11.3559(7)
_cell_measurement_reflns_used 5902
_cell_measurement_temperature 120(2)
_cell_measurement_theta_max 36.453
_cell_measurement_theta_min 2.532
_cell_volume 678.58(8)
_computing_cell_refinement 'Bruker SAINT'
_computing_data_collection 'Bruker APEX II'
_computing_data_reduction 'Bruker SAINT'
_computing_molecular_graphics 'Bruker SHELXTL'
_computing_publication_material 'Bruker SHELXTL'
_computing_structure_refinement 'SHELXL-97 (Sheldrick, 1997)'
_computing_structure_solution 'SHELXS-97 (Sheldrick, 1997)'
_diffrn_ambient_temperature 120(2)
_diffrn_measured_fraction_theta_full 1.000
_diffrn_measured_fraction_theta_max 0.999
_diffrn_measurement_device_type 'Bruker APEX II CCD area detector''
_diffrn_measurement_method 'omega scans'
_diffrn_radiation_type MoK\a
_diffrn_radiation_wavelength 0.71073
_diffrn_reflns_av_R_equivalents 0.0146
_diffrn_reflns_av_unetI/netI 0.0183
_diffrn_reflns_Laue_measured_fraction_full 1.000
_diffrn_reflns_Laue_measured_fraction_max 0.999
_diffrn_reflns_limit_h_max 10
_diffrn_reflns_limit_h_min -10
_diffrn_reflns_limit_k_max 12
_diffrn_reflns_limit_k_min -12
_diffrn_reflns_limit_l_max 15
_diffrn_reflns_limit_l_min -15
_diffrn_reflns_number 8441
_diffrn_reflns_point_group_measured_fraction_full 1.000
_diffrn_reflns_point_group_measured_fraction_max 0.999
_diffrn_reflns_theta_full 25.242
_diffrn_reflns_theta_max 28.999
_diffrn_reflns_theta_min 1.860
_exptl_absorpt_coefficient_mu 0.386
_exptl_absorpt_correction_type multi-scan
_exptl_absorpt_process_details SADABS
_exptl_crystal_colour colorless
_exptl_crystal_density_diffrn 1.421
_exptl_crystal_description block
_exptl_crystal_F_000 304
_exptl_crystal_size_max 0.320
_exptl_crystal_size_mid 0.220
_exptl_crystal_size_min 0.180
_exptl_transmission_factor_max 0.934
_exptl_transmission_factor_min 0.886
_refine_diff_density_max 0.473
_refine_diff_density_min -0.429
_refine_diff_density_rms 0.060
_refine_ls_extinction_method none
_refine_ls_goodness_of_fit_ref 1.042
_refine_ls_hydrogen_treatment constr
_refine_ls_matrix_type full
_refine_ls_number_parameters 189
_refine_ls_number_reflns 3608
_refine_ls_number_restraints 9
_refine_ls_restrained_S_all 1.041
_refine_ls_R_factor_all 0.0408
_refine_ls_R_factor_gt 0.0371
_refine_ls_shift/su_max 0.012
_refine_ls_shift/su_mean 0.001
_refine_ls_structure_factor_coef Fsqd
_refine_ls_weighting_details 'w=1/[\s^2^(Fo^2^)+(0.0548P)^2^+0.4244P] where P=(Fo^2^+2Fc^2^)/3'
_refine_ls_weighting_scheme calc
_refine_ls_wR_factor_gt 0.1001
_refine_ls_wR_factor_ref 0.1037
_reflns_Friedel_coverage 0.000
_reflns_number_gt 3286
_reflns_number_total 3608
_reflns_threshold_expression I>2\s(I)
_cod_data_source_file c9ob00690g2.cif
_cod_data_source_block a_a_CCDC2
_cod_depositor_comments 'Adding full bibliography for 7156762--7156768.cif.'
_cod_database_code 7156764
_shelx_space_group_comment
;
The symmetry employed for this shelxl refinement is uniquely defined
by the following loop, which should always be used as a source of
symmetry information in preference to the above space-group names.
They are only intended as comments.
;
_shelx_estimated_absorpt_t_min 0.886
_shelx_estimated_absorpt_t_max 0.934
_shelxl_version_number 2014/6

loop_
_space_group_symop_operation_xyz
'x, y, z'
'-x, -y, -z'

loop_
_atom_site_label
_atom_site_type_symbol
_atom_site_fract_x
_atom_site_fract_y
_atom_site_fract_z
_atom_site_U_iso_or_equiv
_atom_site_adp_type
_atom_site_occupancy
_atom_site_site_symmetry_order
_atom_site_calc_flag
_atom_site_refinement_flags_posn
_atom_site_refinement_flags_adp
_atom_site_refinement_flags_occupancy
_atom_site_disorder_assembly
_atom_site_disorder_group
S1 S 0.86888(5) 0.33610(5) 0.25914(3) 0.02237(11) Uani 1 1 d . . . . .
S2 S 0.51640(7) 0.24738(6) 1.03912(4) 0.03163(13) Uani 0.9607(12) 1 d D . P A 1
S2' S 0.8046(14) 0.3313(14) 0.9352(10) 0.03163(13) Uani 0.0393(12) 1 d D . P A 2
O1 O 0.73577(15) 0.68438(12) 0.54300(10) 0.0206(2) Uani 1 1 d . . . . .
O2 O 0.83165(15) 0.68049(13) 0.34357(10) 0.0236(2) Uani 1 1 d . . . . .
C1 C 0.79624(18) 0.33170(16) 0.41326(12) 0.0159(2) Uani 1 1 d . . . . .
C2 C 0.76154(19) 0.18707(16) 0.47172(13) 0.0165(3) Uani 1 1 d . . . . .
C3 C 0.8022(2) 0.07793(18) 0.38752(14) 0.0224(3) Uani 1 1 d . . . . .
H3A H 0.7897 -0.0268 0.4100 0.027 Uiso 1 1 calc R U . . .
C4 C 0.8600(2) 0.1419(2) 0.27292(15) 0.0256(3) Uani 1 1 d . . . . .
H4A H 0.8926 0.0861 0.2065 0.031 Uiso 1 1 calc R U . . .
C5 C 0.76664(18) 0.45074(16) 0.48152(12) 0.0149(2) Uani 1 1 d . . . . .
C6 C 0.78433(19) 0.61244(17) 0.44323(13) 0.0178(3) Uani 1 1 d . . . . .
C7 C 0.6849(2) 0.57622(17) 0.65060(13) 0.0184(3) Uani 1 1 d . . . . .
H7A H 0.5502 0.6320 0.6854 0.022 Uiso 1 1 calc R U . . .
H7B H 0.7750 0.5438 0.7140 0.022 Uiso 1 1 calc R U . . .
C8 C 0.70382(18) 0.42672(16) 0.60427(12) 0.0150(2) Uani 1 1 d . . . . .
C9 C 0.66077(19) 0.28617(16) 0.66466(12) 0.0159(2) Uani 1 1 d . . . . .
C10 C 0.68940(19) 0.16616(16) 0.59665(13) 0.0167(3) Uani 1 1 d . . . . .
C11 C 0.5679(2) 0.27109(18) 0.79165(13) 0.0192(3) Uani 1 1 d . . . . .
H11A H 0.4428 0.2655 0.8026 0.023 Uiso 1 1 d R U . . .
C12 C 0.6410(2) 0.2644(2) 0.89233(13) 0.0231(3) Uani 1 1 d D . . . .
C13 C 0.8392(3) 0.2647(3) 0.89695(16) 0.0323(4) Uani 0.9607(12) 1 d D . P A 1
H13A H 0.9106 0.2612 0.8158 0.048 Uiso 0.9607(12) 1 calc R U P A 1
H13B H 0.9114 0.1671 0.9556 0.048 Uiso 0.9607(12) 1 calc R U P A 1
H13C H 0.8241 0.3659 0.9224 0.048 Uiso 0.9607(12) 1 calc R U P A 1
C14 C 0.2938(3) 0.2383(3) 1.01226(17) 0.0374(4) Uani 0.9607(12) 1 d D . P A 1
H14A H 0.2123 0.2312 1.0896 0.056 Uiso 0.9607(12) 1 calc R U P A 1
H14B H 0.3240 0.1401 0.9778 0.056 Uiso 0.9607(12) 1 calc R U P A 1
H14C H 0.2239 0.3386 0.9548 0.056 Uiso 0.9607(12) 1 calc R U P A 1
C15 C 0.6420(2) 0.01460(18) 0.65321(15) 0.0245(3) Uani 1 1 d . . . . .
H15A H 0.6063 0.0110 0.7410 0.037 Uiso 1 1 calc R U . . .
H15B H 0.7560 -0.0855 0.6404 0.037 Uiso 1 1 calc R U . . .
H15D H 0.5329 0.0197 0.6150 0.037 Uiso 1 1 calc R U . . .
C13' C 0.450(2) 0.311(5) 0.971(3) 0.0323(4) Uani 0.0393(12) 1 d D . P A 2
H13D H 0.4735 0.3134 1.0528 0.048 Uiso 0.0393(12) 1 calc R U P A 2
H13G H 0.3613 0.4213 0.9343 0.048 Uiso 0.0393(12) 1 calc R U P A 2
H13E H 0.3927 0.2292 0.9777 0.048 Uiso 0.0393(12) 1 calc R U P A 2
C14' C 1.0374(10) 0.166(3) 0.916(4) 0.0374(4) Uani 0.0393(12) 1 d D . P A 2
H14D H 1.1389 0.1926 0.9384 0.056 Uiso 0.0393(12) 1 calc R U P A 2
H14E H 1.0349 0.0620 0.9693 0.056 Uiso 0.0393(12) 1 calc R U P A 2
H14F H 1.0650 0.1527 0.8309 0.056 Uiso 0.0393(12) 1 calc R U P A 2

loop_
_atom_site_aniso_label
_atom_site_aniso_U_11
_atom_site_aniso_U_22
_atom_site_aniso_U_33
_atom_site_aniso_U_23
_atom_site_aniso_U_13
_atom_site_aniso_U_12
S1 0.02072(18) 0.02732(19) 0.01683(17) -0.00597(13) 0.00037(12) -0.00680(14)
S2 0.0367(2) 0.0463(3) 0.01403(19) -0.00571(17) 0.00244(16) -0.0199(2)
S2' 0.0367(2) 0.0463(3) 0.01403(19) -0.00571(17) 0.00244(16) -0.0199(2)
O1 0.0221(5) 0.0177(5) 0.0247(5) -0.0043(4) -0.0019(4) -0.0104(4)
O2 0.0217(5) 0.0237(5) 0.0252(5) 0.0021(4) -0.0017(4) -0.0125(4)
C1 0.0127(5) 0.0178(6) 0.0157(6) -0.0028(5) -0.0026(4) -0.0040(5)
C2 0.0143(6) 0.0146(6) 0.0200(6) -0.0039(5) -0.0050(5) -0.0032(5)
C3 0.0194(6) 0.0197(6) 0.0288(7) -0.0100(6) -0.0070(5) -0.0032(5)
C4 0.0235(7) 0.0283(7) 0.0259(7) -0.0137(6) -0.0035(6) -0.0052(6)
C5 0.0120(5) 0.0150(6) 0.0170(6) -0.0013(4) -0.0028(4) -0.0048(4)
C6 0.0130(6) 0.0171(6) 0.0237(7) -0.0016(5) -0.0041(5) -0.0065(5)
C7 0.0185(6) 0.0187(6) 0.0204(6) -0.0054(5) -0.0028(5) -0.0080(5)
C8 0.0123(5) 0.0160(6) 0.0174(6) -0.0030(5) -0.0039(4) -0.0051(4)
C9 0.0143(6) 0.0170(6) 0.0158(6) -0.0003(5) -0.0040(4) -0.0058(5)
C10 0.0156(6) 0.0144(6) 0.0192(6) 0.0002(5) -0.0055(5) -0.0052(5)
C11 0.0193(6) 0.0219(6) 0.0161(6) 0.0003(5) -0.0015(5) -0.0102(5)
C12 0.0251(7) 0.0286(7) 0.0164(6) -0.0016(5) -0.0019(5) -0.0126(6)
C13 0.0276(8) 0.0533(12) 0.0195(8) 0.0023(8) -0.0082(6) -0.0218(8)
C14 0.0267(8) 0.0546(12) 0.0246(8) -0.0008(8) 0.0061(7) -0.0165(8)
C15 0.0284(7) 0.0170(6) 0.0287(7) 0.0010(5) -0.0054(6) -0.0113(6)
C13' 0.0276(8) 0.0533(12) 0.0195(8) 0.0023(8) -0.0082(6) -0.0218(8)
C14' 0.0267(8) 0.0546(12) 0.0246(8) -0.0008(8) 0.0061(7) -0.0165(8)

loop_
_atom_type_symbol
_atom_type_description
_atom_type_scat_dispersion_real
_atom_type_scat_dispersion_imag
_atom_type_scat_source
C C 0.0033 0.0016 'International Tables Vol C Tables 4.2.6.8 and 6.1.1.4'
H H 0.0000 0.0000 'International Tables Vol C Tables 4.2.6.8 and 6.1.1.4'
O O 0.0106 0.0060 'International Tables Vol C Tables 4.2.6.8 and 6.1.1.4'
S S 0.1246 0.1234 'International Tables Vol C Tables 4.2.6.8 and 6.1.1.4'

loop_
_geom_angle_atom_site_label_1
_geom_angle_atom_site_label_2
_geom_angle_atom_site_label_3
_geom_angle
C1 S1 C4 90.67(7)
C12 S2 C14 103.51(8)
C12 S2' C14' 103.7(2)
C6 O1 C7 110.69(10)
C5 C1 C2 118.95(12)
C5 C1 S1 128.76(11)
C2 C1 S1 112.28(10)
C1 C2 C10 120.37(12)
C1 C2 C3 111.14(12)
C10 C2 C3 128.46(13)
C4 C3 C2 112.36(13)
C4 C3 H3A 123.8
C2 C3 H3A 123.8
C3 C4 S1 113.52(11)
C3 C4 H4A 123.2
S1 C4 H4A 123.2
C8 C5 C1 120.43(12)
C8 C5 C6 109.44(12)
C1 C5 C6 130.09(13)
O2 C6 O1 122.03(13)
O2 C6 C5 129.99(14)
O1 C6 C5 107.98(12)
O1 C7 C8 104.41(11)
O1 C7 H7A 110.9
C8 C7 H7A 110.9
O1 C7 H7B 110.9
C8 C7 H7B 110.9
H7A C7 H7B 108.9
C5 C8 C9 122.08(12)
C5 C8 C7 107.45(11)
C9 C8 C7 130.41(12)
C10 C9 C8 117.86(12)
C10 C9 C11 119.66(12)
C8 C9 C11 122.14(12)
C9 C10 C2 120.22(12)
C9 C10 C15 121.28(13)
C2 C10 C15 118.50(12)
C12 C11 C9 127.03(13)
C12 C11 H11A 116.5
C9 C11 H11A 116.5
C11 C12 C13 125.47(14)
C11 C12 C13' 96.5(9)
C11 C12 S2' 139.2(4)
C13' C12 S2' 111.4(3)
C11 C12 S2 123.10(12)
C13 C12 S2 111.41(11)
C12 C13 H13A 109.5
C12 C13 H13B 109.5
H13A C13 H13B 109.5
C12 C13 H13C 109.5
H13A C13 H13C 109.5
H13B C13 H13C 109.5
S2 C14 H14A 109.5
S2 C14 H14B 109.5
H14A C14 H14B 109.5
S2 C14 H14C 109.5
H14A C14 H14C 109.5
H14B C14 H14C 109.5
C10 C15 H15A 109.5
C10 C15 H15B 109.5
H15A C15 H15B 109.5
C10 C15 H15D 109.5
H15A C15 H15D 109.5
H15B C15 H15D 109.5
C12 C13' H13D 109.5
C12 C13' H13G 109.5
H13D C13' H13G 109.5
C12 C13' H13E 109.5
H13D C13' H13E 109.5
H13G C13' H13E 109.5
S2' C14' H14D 109.5
S2' C14' H14E 109.5
H14D C14' H14E 109.5
S2' C14' H14F 109.5
H14D C14' H14F 109.5
H14E C14' H14F 109.5

loop_
_geom_bond_atom_site_label_1
_geom_bond_atom_site_label_2
_geom_bond_distance
S1 C1 1.7313(14)
S1 C4 1.7398(17)
S2 C12 1.7618(15)
S2 C14 1.800(2)
S2' C12 1.760(3)
S2' C14' 1.800(4)
O1 C6 1.3634(17)
O1 C7 1.4564(17)
O2 C6 1.2103(18)
C1 C5 1.3975(18)
C1 C2 1.4067(18)
C2 C10 1.4184(19)
C2 C3 1.4452(19)
C3 C4 1.355(2)
C3 H3A 0.9500
C4 H4A 0.9500
C5 C8 1.3803(18)
C5 C6 1.4620(18)
C7 C8 1.5076(18)
C7 H7A 0.9900
C7 H7B 0.9900
C8 C9 1.4102(18)
C9 C10 1.4047(19)
C9 C11 1.4832(18)
C10 C15 1.5063(19)
C11 C12 1.336(2)
C11 H11A 0.9500
C12 C13 1.508(2)
C12 C13' 1.509(4)
C13 H13A 0.9800
C13 H13B 0.9800
C13 H13C 0.9800
C14 H14A 0.9800
C14 H14B 0.9800
C14 H14C 0.9800
C15 H15A 0.9800
C15 H15B 0.9800
C15 H15D 0.9800
C13' H13D 0.9800
C13' H13G 0.9800
C13' H13E 0.9800
C14' H14D 0.9800
C14' H14E 0.9800
C14' H14F 0.9800

loop_
_geom_torsion_atom_site_label_1
_geom_torsion_atom_site_label_2
_geom_torsion_atom_site_label_3
_geom_torsion_atom_site_label_4
_geom_torsion
C4 S1 C1 C5 179.61(13)
C4 S1 C1 C2 -1.60(10)
C5 C1 C2 C10 2.77(19)
S1 C1 C2 C10 -176.15(10)
C5 C1 C2 C3 -179.24(12)
S1 C1 C2 C3 1.84(14)
C1 C2 C3 C4 -1.12(17)
C10 C2 C3 C4 176.66(13)
C2 C3 C4 S1 -0.09(17)
C1 S1 C4 C3 0.97(12)
C2 C1 C5 C8 -0.18(19)
S1 C1 C5 C8 178.54(10)
C2 C1 C5 C6 -177.42(13)
S1 C1 C5 C6 1.3(2)
C7 O1 C6 O2 179.98(12)
C7 O1 C6 C5 0.16(14)
C8 C5 C6 O2 -178.72(14)
C1 C5 C6 O2 -1.2(2)
C8 C5 C6 O1 1.08(15)
C1 C5 C6 O1 178.56(13)
C6 O1 C7 C8 -1.21(14)
C1 C5 C8 C9 -2.21(19)
C6 C5 C8 C9 175.55(11)
C1 C5 C8 C7 -179.58(11)
C6 C5 C8 C7 -1.82(14)
O1 C7 C8 C5 1.85(14)
O1 C7 C8 C9 -175.22(12)
C5 C8 C9 C10 1.92(19)
C7 C8 C9 C10 178.62(13)
C5 C8 C9 C11 -171.41(12)
C7 C8 C9 C11 5.3(2)
C8 C9 C10 C2 0.71(19)
C11 C9 C10 C2 174.21(12)
C8 C9 C10 C15 -178.35(12)
C11 C9 C10 C15 -4.85(19)
C1 C2 C10 C9 -3.05(19)
C3 C2 C10 C9 179.35(13)
C1 C2 C10 C15 176.04(12)
C3 C2 C10 C15 -1.6(2)
C10 C9 C11 C12 123.46(17)
C8 C9 C11 C12 -63.3(2)
C9 C11 C12 C13 -2.4(3)
C9 C11 C12 C13' 161.0(14)
C9 C11 C12 S2' 26.9(7)
C9 C11 C12 S2 179.68(11)
C14' S2' C12 C11 -87.3(15)
C14' S2' C12 C13' 143(2)
C14 S2 C12 C11 1.18(17)
C14 S2 C12 C13 -177.02(14)
